data_7040108
loop_
_publ_author_name
'Amenuvor, Gershon'
'Obuah, Collins'
'Nordlander, Ebbe'
'Darkwa, James'

_publ_section_title
;
 Novel pyrazolylphosphite- and pyrazolylphosphinite-ruthenium(ii)
 complexes as catalysts for hydrogenation of acetophenone.
;
_journal_issue 34
_journal_name_full 'Dalton transactions (Cambridge, England : 2003)'
_journal_page_first 13514
_journal_page_last 13524
_journal_paper_doi 10.1039/c6dt02164f
_journal_volume 45
_journal_year 2016
_chemical_formula_moiety 'C20.88 H21.64 Cl1.12 Fe N3 Pd'
_chemical_formula_sum 'C20.88 H21.64 Cl1.12 Fe N3 Pd'
_chemical_formula_weight 516.58
_chemical_name_systematic
;
 ?
;
_space_group_crystal_system monoclinic
_space_group_IT_number 14
_space_group_name_Hall '-P 2ybc'
_space_group_name_H-M_alt 'P 1 21/c 1'
_symmetry_space_group_name_Hall '-P 2ybc'
_symmetry_space_group_name_H-M 'P 1 21/c 1'
_atom_sites_solution_hydrogens geom
_audit_block_doi 10.5517/cc146xkt
_audit_creation_date 2014-02-03
_audit_creation_method
;
Olex2 1.2
(compiled 2013.12.10 svn.r2850 for OlexSys, GUI svn.r4736)
;
_audit_update_record
;
2015-02-13 deposited with the CCDC.
2016-08-01 downloaded from the CCDC.
;
_cell_angle_alpha 90
_cell_angle_beta 101.786(4)
_cell_angle_gamma 90
_cell_formula_units_Z 4
_cell_length_a 15.286(2)
_cell_length_b 8.7381(12)
_cell_length_c 14.808(2)
_cell_measurement_reflns_used 1385
_cell_measurement_temperature 100(2)
_cell_measurement_theta_max 24.14
_cell_measurement_theta_min 2.72
_cell_volume 1936.2(5)
_computing_molecular_graphics 'Olex2 (Dolomanov et al., 2009)'
_computing_publication_material 'Olex2 (Dolomanov et al., 2009)'
_computing_structure_refinement 'ShelXL (Sheldrick, 2008)'
_diffrn_ambient_temperature 100.03
_diffrn_measured_fraction_theta_full 0.999
_diffrn_measured_fraction_theta_max 0.998
_diffrn_measurement_device_type 'Bruker APEX-II CCD'
_diffrn_measurement_method '\f and \w scans'
_diffrn_radiation_monochromator graphite
_diffrn_radiation_type MoK\a
_diffrn_radiation_wavelength 0.71073
_diffrn_reflns_av_R_equivalents 0.0959
_diffrn_reflns_av_unetI/netI 0.1114
_diffrn_reflns_Laue_measured_fraction_full 0.999
_diffrn_reflns_Laue_measured_fraction_max 0.998
_diffrn_reflns_limit_h_max 20
_diffrn_reflns_limit_h_min -20
_diffrn_reflns_limit_k_max 11
_diffrn_reflns_limit_k_min -10
_diffrn_reflns_limit_l_max 14
_diffrn_reflns_limit_l_min -19
_diffrn_reflns_number 16431
_diffrn_reflns_point_group_measured_fraction_full 0.999
_diffrn_reflns_point_group_measured_fraction_max 0.998
_diffrn_reflns_theta_full 25.242
_diffrn_reflns_theta_max 28.342
_diffrn_reflns_theta_min 2.699
_diffrn_standards_number 0
_exptl_absorpt_coefficient_mu 1.843
_exptl_absorpt_correction_type none
_exptl_crystal_colour brown
_exptl_crystal_density_diffrn 1.772
_exptl_crystal_description block
_exptl_crystal_F_000 1036
_exptl_crystal_size_max 0.42
_exptl_crystal_size_mid 0.2
_exptl_crystal_size_min 0.16
_refine_diff_density_max 0.746
_refine_diff_density_min -0.795
_refine_diff_density_rms 0.153
_refine_ls_extinction_method none
_refine_ls_goodness_of_fit_ref 0.961
_refine_ls_hydrogen_treatment mixed
_refine_ls_matrix_type full
_refine_ls_number_parameters 171
_refine_ls_number_reflns 4826
_refine_ls_number_restraints 0
_refine_ls_restrained_S_all 0.961
_refine_ls_R_factor_all 0.1055
_refine_ls_R_factor_gt 0.0495
_refine_ls_shift/su_max 0.000
_refine_ls_shift/su_mean 0.000
_refine_ls_structure_factor_coef Fsqd
_refine_ls_weighting_details 'w=1/[\s^2^(Fo^2^)+(0.0314P)^2^] where P=(Fo^2^+2Fc^2^)/3'
_refine_ls_weighting_scheme calc
_refine_ls_wR_factor_gt 0.0816
_refine_ls_wR_factor_ref 0.0953
_reflns_Friedel_coverage 0.000
_reflns_number_gt 2941
_reflns_number_total 4826
_reflns_threshold_expression 'I > 2\s(I)'
_cod_data_source_file c6dt02164f2.cif
_cod_data_source_block mo_13hp_co15_0ma
_cod_depositor_comments 'Adding full bibliography for 7040108--7040111.cif.'
_cod_original_cell_volume 1936.3(5)
_cod_database_code 7040108
_shelxl_version_number 2013-3
_shelx_space_group_comment
;
The symmetry employed for this shelxl refinement is uniquely defined
by the following loop, which should always be used as a source of
symmetry information in preference to the above space-group names.
They are only intended as comments.
;
_shelx_estimated_absorpt_t_max 0.757
_shelx_estimated_absorpt_t_min 0.512
_olex2_refinement_description
;
1. Fixed Uiso
 At 1.2 times of:
  All C(H) groups, All C(H,H) groups
 At 1.5 times of:
  All C(H,H,H) groups
2. Uiso/Uaniso restraints and constraints
Uanis(Cl1) = Uanis(C1A)
Uanis(Cl2) = Uanis(C2A)
Uanis(C10) = Uanis(C11) = Uanis(C12) = Uanis(C13) = Uanis(C14) = Uanis(C15)
Uanis(C20) = Uanis(C19) = Uanis(C18) = Uanis(C17) = Uanis(C16)
Uanis(N3) = Uanis(C1) = Uanis(C2) = Uanis(C3) = Uanis(C4) = Uanis(C5)
3. Others
 Sof(C1A)=Sof(H1AA)=Sof(H1AB)=Sof(H1AC)=1-FVAR(1)
 Sof(Cl1)=FVAR(1)
 Sof(C2A)=Sof(H2AA)=Sof(H2AB)=Sof(H2AC)=1-FVAR(2)
 Sof(Cl2)=FVAR(2)
4.a Secondary CH2 refined with riding coordinates:
 C6(H6A,H6B)
4.b Aromatic/amide H refined with riding coordinates:
 C1(H1), C2(H2), C3(H3), C4(H4), C9(H9), C12(H12), C13(H13), C14(H14),
 C15(H15), C16(H16), C17(H17), C18(H18), C19(H19), C20(H20)
4.c Idealised Me refined as rotating group:
 C7(H7A,H7B,H7C), C1A(H1AA,H1AB,H1AC), C2A(H2AA,H2AB,H2AC)
;

loop_
_space_group_symop_operation_xyz
'x, y, z'
'-x, y+1/2, -z+1/2'
'-x, -y, -z'
'x, -y-1/2, z-1/2'

loop_
_atom_site_label
_atom_site_type_symbol
_atom_site_fract_x
_atom_site_fract_y
_atom_site_fract_z
_atom_site_U_iso_or_equiv
_atom_site_adp_type
_atom_site_occupancy
_atom_site_site_symmetry_order
_atom_site_calc_flag
_atom_site_refinement_flags_posn
_atom_site_refinement_flags_occupancy
_atom_site_disorder_assembly
_atom_site_disorder_group
Pd1 Pd 0.38010(2) -0.00442(5) 0.21907(3) 0.01507(10) Uani 1 1 d . . . .
Fe1 Fe 0.13386(5) 0.29491(8) 0.19002(5) 0.01565(17) Uani 1 1 d . . . .
Cl1 Cl 0.3668(3) -0.1002(4) 0.35705(19) 0.0223(9) Uani 0.615(7) 1 d . P A 1
N1 N 0.2517(3) -0.0722(4) 0.1478(3) 0.0135(9) Uani 1 1 d . . . .
N2 N 0.2528(2) -0.1630(4) 0.0725(3) 0.0130(9) Uani 1 1 d . . . .
N3 N 0.3977(3) 0.0680(5) 0.0901(3) 0.0202(5) Uani 1 1 d . . . .
Cl2 Cl 0.5208(3) 0.0587(6) 0.2942(3) 0.0251(12) Uani 0.506(7) 1 d . P A 1
C1 C 0.4273(3) 0.2085(6) 0.0727(4) 0.0202(5) Uani 1 1 d . . . .
H1 H 0.4459 0.2768 0.1228 0.024 Uiso 1 1 calc R . . .
C2 C 0.4315(3) 0.2565(6) -0.0152(3) 0.0202(5) Uani 1 1 d . . . .
H2 H 0.4526 0.3558 -0.0255 0.024 Uiso 1 1 calc R . . .
C3 C 0.4041(3) 0.1566(5) -0.0877(4) 0.0202(5) Uani 1 1 d . . . .
H3 H 0.4055 0.1870 -0.1490 0.024 Uiso 1 1 calc R . . .
C4 C 0.3744(3) 0.0111(6) -0.0703(3) 0.0202(5) Uani 1 1 d . . . .
H4 H 0.3564 -0.0596 -0.1193 0.024 Uiso 1 1 calc R . . .
C5 C 0.3716(3) -0.0285(5) 0.0181(4) 0.0202(5) Uani 1 1 d . . . .
C6 C 0.3378(3) -0.1826(5) 0.0430(3) 0.0156(11) Uani 1 1 d . . . .
H6A H 0.3295 -0.2515 -0.0111 0.019 Uiso 1 1 calc R . . .
H6B H 0.3822 -0.2297 0.0934 0.019 Uiso 1 1 calc R . . .
C7 C 0.1513(3) -0.2884(6) -0.0600(3) 0.0214(12) Uani 1 1 d . . . .
H7A H 0.1771 -0.2402 -0.1084 0.032 Uiso 1 1 calc GR . . .
H7B H 0.0868 -0.3008 -0.0820 0.032 Uiso 1 1 calc GR . . .
H7C H 0.1789 -0.3888 -0.0449 0.032 Uiso 1 1 calc GR . . .
C8 C 0.1684(3) -0.1896(5) 0.0241(3) 0.0162(11) Uani 1 1 d . . . .
C9 C 0.1120(3) -0.1148(5) 0.0701(4) 0.0194(12) Uani 1 1 d . . . .
H9 H 0.0487 -0.1126 0.0536 0.023 Uiso 1 1 calc R . . .
C10 C 0.1660(3) -0.0415(5) 0.1467(4) 0.0218(5) Uani 1 1 d . . . .
C11 C 0.1361(3) 0.0636(6) 0.2116(4) 0.0218(5) Uani 1 1 d . . . .
C12 C 0.1873(4) 0.1407(5) 0.2892(4) 0.0218(5) Uani 1 1 d . . . .
H12 H 0.2491 0.1258 0.3141 0.026 Uiso 1 1 calc R . . .
C13 C 0.1290(3) 0.2455(5) 0.3236(4) 0.0218(5) Uani 1 1 d . . . .
H13 H 0.1456 0.3119 0.3751 0.026 Uiso 1 1 calc R . . .
C14 C 0.0434(3) 0.2317(5) 0.2674(3) 0.0218(5) Uani 1 1 d . . . .
H14 H -0.0082 0.2871 0.2747 0.026 Uiso 1 1 calc R . . .
C15 C 0.0469(3) 0.1214(5) 0.1982(4) 0.0218(5) Uani 1 1 d . . . .
H15 H -0.0018 0.0909 0.1509 0.026 Uiso 1 1 calc R . . .
C16 C 0.1950(3) 0.3331(6) 0.0815(4) 0.0238(6) Uani 1 1 d . . . .
H16 H 0.2227 0.2577 0.0506 0.029 Uiso 1 1 calc R . . .
C17 C 0.2372(4) 0.4211(6) 0.1587(4) 0.0238(6) Uani 1 1 d . . . .
H17 H 0.2985 0.4153 0.1879 0.029 Uiso 1 1 calc R . . .
C18 C 0.1733(3) 0.5187(6) 0.1852(4) 0.0238(6) Uani 1 1 d . . . .
H18 H 0.1835 0.5888 0.2353 0.029 Uiso 1 1 calc R . . .
C19 C 0.0900(3) 0.4921(6) 0.1222(3) 0.0238(6) Uani 1 1 d . . . .
H19 H 0.0350 0.5423 0.1228 0.029 Uiso 1 1 calc R . . .
C20 C 0.1044(3) 0.3778(6) 0.0590(4) 0.0238(6) Uani 1 1 d . . . .
H20 H 0.0606 0.3379 0.0097 0.029 Uiso 1 1 calc R . . .
C1A C 0.353(2) -0.107(4) 0.3325(16) 0.0223(9) Uani 0.385(7) 1 d . P A 2
H1AA H 0.3942 -0.1933 0.3498 0.033 Uiso 0.385(7) 1 calc GR P A 2
H1AB H 0.2916 -0.1439 0.3195 0.033 Uiso 0.385(7) 1 calc GR P A 2
H1AC H 0.3614 -0.0330 0.3834 0.033 Uiso 0.385(7) 1 calc GR P A 2
C2A C 0.5012(13) 0.068(3) 0.2723(16) 0.0251(12) Uani 0.494(7) 1 d . P A 2
H2AA H 0.5141 0.0511 0.3391 0.038 Uiso 0.494(7) 1 calc GR P A 2
H2AB H 0.5055 0.1778 0.2598 0.038 Uiso 0.494(7) 1 calc GR P A 2
H2AC H 0.5446 0.0121 0.2446 0.038 Uiso 0.494(7) 1 calc GR P A 2

loop_
_atom_site_aniso_label
_atom_site_aniso_U_11
_atom_site_aniso_U_22
_atom_site_aniso_U_33
_atom_site_aniso_U_23
_atom_site_aniso_U_13
_atom_site_aniso_U_12
Pd1 0.01558(16) 0.01586(18) 0.01387(19) -0.00151(18) 0.00327(13) 0.00042(18)
Fe1 0.0199(4) 0.0125(4) 0.0159(4) 0.0021(3) 0.0068(3) 0.0021(3)
Cl1 0.0267(17) 0.0241(12) 0.0175(19) 0.0084(14) 0.0079(14) 0.0036(11)
N1 0.017(2) 0.012(2) 0.012(2) -0.0012(16) 0.0048(18) -0.0005(16)
N2 0.018(2) 0.011(2) 0.012(2) -0.0019(16) 0.0050(18) -0.0011(16)
N3 0.0199(10) 0.0221(11) 0.0187(12) 0.0029(9) 0.0040(9) -0.0008(8)
Cl2 0.019(2) 0.0237(15) 0.032(3) -0.0074(15) 0.0019(15) -0.0007(14)
C1 0.0199(10) 0.0221(11) 0.0187(12) 0.0029(9) 0.0040(9) -0.0008(8)
C2 0.0199(10) 0.0221(11) 0.0187(12) 0.0029(9) 0.0040(9) -0.0008(8)
C3 0.0199(10) 0.0221(11) 0.0187(12) 0.0029(9) 0.0040(9) -0.0008(8)
C4 0.0199(10) 0.0221(11) 0.0187(12) 0.0029(9) 0.0040(9) -0.0008(8)
C5 0.0199(10) 0.0221(11) 0.0187(12) 0.0029(9) 0.0040(9) -0.0008(8)
C6 0.019(2) 0.014(3) 0.014(3) -0.004(2) 0.005(2) -0.002(2)
C7 0.017(3) 0.024(3) 0.024(3) 0.000(2) 0.008(2) 0.001(2)
C8 0.020(2) 0.015(3) 0.014(3) 0.008(2) 0.003(2) -0.003(2)
C9 0.015(3) 0.018(3) 0.025(3) 0.005(2) 0.003(2) 0.001(2)
C10 0.0323(12) 0.0149(12) 0.0226(13) 0.0048(9) 0.0157(11) 0.0034(9)
C11 0.0323(12) 0.0149(12) 0.0226(13) 0.0048(9) 0.0157(11) 0.0034(9)
C12 0.0323(12) 0.0149(12) 0.0226(13) 0.0048(9) 0.0157(11) 0.0034(9)
C13 0.0323(12) 0.0149(12) 0.0226(13) 0.0048(9) 0.0157(11) 0.0034(9)
C14 0.0323(12) 0.0149(12) 0.0226(13) 0.0048(9) 0.0157(11) 0.0034(9)
C15 0.0323(12) 0.0149(12) 0.0226(13) 0.0048(9) 0.0157(11) 0.0034(9)
C16 0.0289(13) 0.0207(13) 0.0222(14) 0.0056(10) 0.0063(11) -0.0005(11)
C17 0.0289(13) 0.0207(13) 0.0222(14) 0.0056(10) 0.0063(11) -0.0005(11)
C18 0.0289(13) 0.0207(13) 0.0222(14) 0.0056(10) 0.0063(11) -0.0005(11)
C19 0.0289(13) 0.0207(13) 0.0222(14) 0.0056(10) 0.0063(11) -0.0005(11)
C20 0.0289(13) 0.0207(13) 0.0222(14) 0.0056(10) 0.0063(11) -0.0005(11)
C1A 0.0267(17) 0.0241(12) 0.0175(19) 0.0084(14) 0.0079(14) 0.0036(11)
C2A 0.019(2) 0.0237(15) 0.032(3) -0.0074(15) 0.0019(15) -0.0007(14)

loop_
_atom_type_symbol
_atom_type_description
_atom_type_scat_dispersion_real
_atom_type_scat_dispersion_imag
_atom_type_scat_source
C C 0.0033 0.0016 'International Tables Vol C Tables 4.2.6.8 and 6.1.1.4'
H H 0.0000 0.0000 'International Tables Vol C Tables 4.2.6.8 and 6.1.1.4'
Cl Cl 0.1484 0.1585 'International Tables Vol C Tables 4.2.6.8 and 6.1.1.4'
Fe Fe 0.3463 0.8444 'International Tables Vol C Tables 4.2.6.8 and 6.1.1.4'
N N 0.0061 0.0033 'International Tables Vol C Tables 4.2.6.8 and 6.1.1.4'
Pd Pd -0.9988 1.0072 'International Tables Vol C Tables 4.2.6.8 and 6.1.1.4'

loop_
_citation_id
_citation_doi
_citation_year
1 10.1016/j.jorganchem.2015.11.003 2016

loop_
_geom_angle_atom_site_label_1
_geom_angle_atom_site_label_2
_geom_angle_atom_site_label_3
_geom_angle
Cl1 Pd1 Cl2 84.19(16)
N1 Pd1 Cl1 95.84(14)
N1 Pd1 Cl2 177.51(17)
N3 Pd1 Cl1 175.43(16)
N3 Pd1 N1 84.73(15)
N3 Pd1 Cl2 95.05(17)
C1A Pd1 N1 88.1(8)
C1A Pd1 N3 170.2(8)
C2A Pd1 N1 173.7(7)
C2A Pd1 N3 89.0(7)
C2A Pd1 C1A 98.3(11)
C11 Fe1 C17 125.2(2)
C11 Fe1 C18 162.1(2)
C12 Fe1 C11 40.7(2)
C12 Fe1 C13 41.37(18)
C12 Fe1 C14 68.6(2)
C12 Fe1 C16 119.6(2)
C12 Fe1 C17 107.7(2)
C12 Fe1 C18 125.3(2)
C12 Fe1 C19 163.3(2)
C13 Fe1 C11 69.0(2)
C13 Fe1 C14 40.27(19)
C13 Fe1 C16 155.4(2)
C13 Fe1 C17 120.9(2)
C13 Fe1 C18 107.7(2)
C14 Fe1 C11 68.73(19)
C14 Fe1 C17 155.6(2)
C14 Fe1 C18 120.9(2)
C15 Fe1 C11 41.01(19)
C15 Fe1 C12 68.6(2)
C15 Fe1 C13 68.4(2)
C15 Fe1 C14 40.61(19)
C15 Fe1 C16 125.2(2)
C15 Fe1 C17 162.6(2)
C15 Fe1 C18 155.73(19)
C15 Fe1 C19 120.4(2)
C16 Fe1 C11 106.8(2)
C16 Fe1 C14 162.7(2)
C16 Fe1 C17 40.50(19)
C16 Fe1 C18 68.5(2)
C18 Fe1 C17 40.20(19)
C19 Fe1 C11 155.0(2)
C19 Fe1 C13 125.7(2)
C19 Fe1 C14 108.2(2)
C19 Fe1 C16 68.4(2)
C19 Fe1 C17 68.0(2)
C19 Fe1 C18 41.09(19)
C20 Fe1 C11 119.6(2)
C20 Fe1 C12 154.4(2)
C20 Fe1 C13 162.9(2)
C20 Fe1 C14 126.0(2)
C20 Fe1 C15 107.6(2)
C20 Fe1 C16 40.50(19)
C20 Fe1 C17 67.9(2)
C20 Fe1 C18 68.7(2)
C20 Fe1 C19 40.74(19)
N2 N1 Pd1 113.8(3)
C10 N1 Pd1 139.4(3)
C10 N1 N2 106.3(4)
N1 N2 C6 118.0(3)
C8 N2 N1 111.1(4)
C8 N2 C6 128.7(4)
C1 N3 Pd1 124.2(3)
C1 N3 C5 118.2(4)
C5 N3 Pd1 117.4(3)
N3 C1 H1 118.7
N3 C1 C2 122.5(5)
C2 C1 H1 118.7
C1 C2 H2 120.8
C3 C2 C1 118.4(5)
C3 C2 H2 120.8
C2 C3 H3 120.2
C2 C3 C4 119.5(5)
C4 C3 H3 120.2
C3 C4 H4 120.5
C5 C4 C3 119.0(5)
C5 C4 H4 120.5
N3 C5 C4 122.4(5)
N3 C5 C6 115.0(4)
C4 C5 C6 122.6(5)
N2 C6 C5 109.7(4)
N2 C6 H6A 109.7
N2 C6 H6B 109.7
C5 C6 H6A 109.7
C5 C6 H6B 109.7
H6A C6 H6B 108.2
H7A C7 H7B 109.5
H7A C7 H7C 109.5
H7B C7 H7C 109.5
C8 C7 H7A 109.5
C8 C7 H7B 109.5
C8 C7 H7C 109.5
N2 C8 C7 121.6(4)
N2 C8 C9 106.3(4)
C9 C8 C7 132.1(4)
C8 C9 H9 126.5
C8 C9 C10 107.0(4)
C10 C9 H9 126.5
N1 C10 C9 109.3(4)
N1 C10 C11 123.6(5)
C9 C10 C11 126.9(5)
C10 C11 Fe1 120.9(3)
C12 C11 Fe1 69.3(3)
C12 C11 C10 129.2(5)
C12 C11 C15 107.3(4)
C15 C11 Fe1 69.2(3)
C15 C11 C10 123.1(5)
Fe1 C12 H12 126.2
C11 C12 Fe1 69.9(3)
C11 C12 H12 126.0
C11 C12 C13 108.0(5)
C13 C12 Fe1 69.5(3)
C13 C12 H12 126.0
Fe1 C13 H13 126.3
C12 C13 Fe1 69.2(3)
C12 C13 H13 126.1
C14 C13 Fe1 70.0(3)
C14 C13 C12 107.7(5)
C14 C13 H13 126.1
Fe1 C14 H14 126.7
C13 C14 Fe1 69.7(3)
C13 C14 H14 125.7
C13 C14 C15 108.5(5)
C15 C14 Fe1 69.4(3)
C15 C14 H14 125.7
Fe1 C15 H15 125.9
C11 C15 Fe1 69.8(3)
C11 C15 H15 125.8
C14 C15 Fe1 70.0(3)
C14 C15 C11 108.4(5)
C14 C15 H15 125.8
Fe1 C16 H16 125.9
C17 C16 Fe1 70.2(3)
C17 C16 H16 126.2
C20 C16 Fe1 69.4(3)
C20 C16 H16 126.2
C20 C16 C17 107.7(5)
Fe1 C17 H17 127.0
C16 C17 Fe1 69.3(3)
C16 C17 H17 125.5
C18 C17 Fe1 69.8(3)
C18 C17 C16 109.0(5)
C18 C17 H17 125.5
Fe1 C18 H18 126.2
C17 C18 Fe1 70.0(3)
C17 C18 H18 126.5
C17 C18 C19 107.1(5)
C19 C18 Fe1 68.9(3)
C19 C18 H18 126.5
Fe1 C19 H19 126.1
C18 C19 Fe1 70.0(3)
C18 C19 H19 126.1
C20 C19 Fe1 69.5(3)
C20 C19 C18 107.9(5)
C20 C19 H19 126.1
Fe1 C20 H20 125.9
C16 C20 Fe1 70.1(3)
C16 C20 C19 108.4(5)
C16 C20 H20 125.8
C19 C20 Fe1 69.8(3)
C19 C20 H20 125.8
Pd1 C1A H1AA 109.5
Pd1 C1A H1AB 109.5
Pd1 C1A H1AC 109.5
H1AA C1A H1AB 109.5
H1AA C1A H1AC 109.5
H1AB C1A H1AC 109.5
Pd1 C2A H2AA 109.5
Pd1 C2A H2AB 109.5
Pd1 C2A H2AC 109.5
H2AA C2A H2AB 109.5
H2AA C2A H2AC 109.5
H2AB C2A H2AC 109.5

loop_
_geom_bond_atom_site_label_1
_geom_bond_atom_site_label_2
_geom_bond_distance
Pd1 Cl1 2.255(3)
Pd1 N1 2.115(4)
Pd1 N3 2.081(4)
Pd1 Cl2 2.279(4)
Pd1 C1A 2.02(3)
Pd1 C2A 1.964(19)
Fe1 C11 2.045(5)
Fe1 C12 2.037(5)
Fe1 C13 2.041(5)
Fe1 C14 2.045(5)
Fe1 C15 2.036(5)
Fe1 C16 2.044(5)
Fe1 C17 2.055(5)
Fe1 C18 2.052(5)
Fe1 C19 2.038(5)
Fe1 C20 2.034(5)
N1 N2 1.371(5)
N1 C10 1.333(6)
N2 C6 1.464(5)
N2 C8 1.362(6)
N3 C1 1.351(6)
N3 C5 1.354(6)
C1 H1 0.9500
C1 C2 1.382(6)
C2 H2 0.9500
C2 C3 1.380(7)
C3 H3 0.9500
C3 C4 1.392(7)
C4 H4 0.9500
C4 C5 1.363(7)
C5 C6 1.514(6)
C6 H6A 0.9900
C6 H6B 0.9900
C7 H7A 0.9800
C7 H7B 0.9800
C7 H7C 0.9800
C7 C8 1.494(7)
C8 C9 1.368(6)
C9 H9 0.9500
C9 C10 1.413(7)
C10 C11 1.468(7)
C11 C12 1.421(7)
C11 C15 1.430(7)
C12 H12 0.9500
C12 C13 1.441(6)
C13 H13 0.9500
C13 C14 1.406(7)
C14 H14 0.9500
C14 C15 1.416(7)
C15 H15 0.9500
C16 H16 0.9500
C16 C17 1.419(7)
C16 C20 1.411(7)
C17 H17 0.9500
C17 C18 1.411(7)
C18 H18 0.9500
C18 C19 1.435(7)
C19 H19 0.9500
C19 C20 1.417(7)
C20 H20 0.9500
C1A H1AA 0.9800
C1A H1AB 0.9800
C1A H1AC 0.9800
C2A H2AA 0.9800
C2A H2AB 0.9800
C2A H2AC 0.9800

loop_
_geom_torsion_atom_site_label_1
_geom_torsion_atom_site_label_2
_geom_torsion_atom_site_label_3
_geom_torsion_atom_site_label_4
_geom_torsion
Pd1 N1 N2 C6 -8.8(5)
Pd1 N1 N2 C8 -173.6(3)
Pd1 N1 C10 C9 171.4(4)
Pd1 N1 C10 C11 -3.7(8)
Pd1 N3 C1 C2 -174.8(3)
Pd1 N3 C5 C4 175.5(3)
Pd1 N3 C5 C6 -3.7(5)
Fe1 C11 C12 C13 59.2(3)
Fe1 C11 C15 C14 -59.6(3)
Fe1 C12 C13 C14 59.6(3)
Fe1 C13 C14 C15 58.7(3)
Fe1 C14 C15 C11 59.5(3)
Fe1 C16 C17 C18 -58.6(3)
Fe1 C16 C20 C19 59.5(3)
Fe1 C17 C18 C19 -59.2(3)
Fe1 C18 C19 C20 -59.4(3)
Fe1 C19 C20 C16 -59.7(3)
N1 N2 C6 C5 -60.2(5)
N1 N2 C8 C7 -178.6(4)
N1 N2 C8 C9 -0.5(5)
N1 C10 C11 Fe1 82.1(6)
N1 C10 C11 C12 -5.4(8)
N1 C10 C11 C15 166.1(5)
N2 N1 C10 C9 0.5(5)
N2 N1 C10 C11 -174.7(4)
N2 C8 C9 C10 0.7(5)
N3 C1 C2 C3 0.1(7)
N3 C5 C6 N2 68.5(5)
C1 N3 C5 C4 0.2(7)
C1 N3 C5 C6 -179.0(4)
C1 C2 C3 C4 -0.8(7)
C2 C3 C4 C5 1.2(7)
C3 C4 C5 N3 -0.9(7)
C3 C4 C5 C6 178.2(4)
C4 C5 C6 N2 -110.7(5)
C5 N3 C1 C2 0.2(7)
C6 N2 C8 C7 18.6(7)
C6 N2 C8 C9 -163.2(4)
C7 C8 C9 C10 178.7(5)
C8 N2 C6 C5 101.5(5)
C8 C9 C10 N1 -0.8(6)
C8 C9 C10 C11 174.2(4)
C9 C10 C11 Fe1 -92.2(6)
C9 C10 C11 C12 -179.7(5)
C9 C10 C11 C15 -8.2(8)
C10 N1 N2 C6 164.7(4)
C10 N1 N2 C8 0.0(5)
C10 C11 C12 Fe1 113.6(5)
C10 C11 C12 C13 172.8(5)
C10 C11 C15 Fe1 -114.0(5)
C10 C11 C15 C14 -173.6(4)
C11 C12 C13 Fe1 -59.5(3)
C11 C12 C13 C14 0.1(5)
C12 C11 C15 Fe1 59.1(3)
C12 C11 C15 C14 -0.5(5)
C12 C13 C14 Fe1 -59.1(3)
C12 C13 C14 C15 -0.4(5)
C13 C14 C15 Fe1 -58.9(3)
C13 C14 C15 C11 0.6(5)
C15 C11 C12 Fe1 -59.0(3)
C15 C11 C12 C13 0.3(5)
C16 C17 C18 Fe1 58.4(3)
C16 C17 C18 C19 -0.9(6)
C17 C16 C20 Fe1 -60.0(3)
C17 C16 C20 C19 -0.5(6)
C17 C18 C19 Fe1 59.9(3)
C17 C18 C19 C20 0.6(5)
C18 C19 C20 Fe1 59.7(3)
C18 C19 C20 C16 0.0(5)
C20 C16 C17 Fe1 59.5(3)
C20 C16 C17 C18 0.8(6)
